data_4000244
loop_
_publ_author_name
'Stephen Lee'
'Banglin Chen'
'Daniel C. Fredrickson'
'Francis J. DiSalvo'
'Emil Lobkovsky'
'Judith A. Adams'

_journal_name_full 'Chemistry of Materials'
_journal_paper_doi 10.1021/cm020651p
_journal_year 2003
_chemical_formula_sum 'C80 H50 I16'
_chemical_formula_weight 3041.60
_space_group_IT_number 2
_symmetry_cell_setting triclinic
_symmetry_space_group_name_Hall '-P 1'
_symmetry_space_group_name_H-M 'P -1'
_atom_sites_solution_hydrogens geom
_atom_sites_solution_primary direct
_atom_sites_solution_secondary difmap
_cell_angle_alpha 79.649(2)
_cell_angle_beta 82.653(2)
_cell_angle_gamma 76.305(2)
_cell_formula_units_Z 2
_cell_length_a 13.5263(11)
_cell_length_b 13.6606(12)
_cell_length_c 22.886(2)
_cell_measurement_temperature 173(2)
_cell_volume 4025.7(6)
_diffrn_ambient_temperature 173(2)
_diffrn_measurement_device_type 'Bruker 1K CCD'
_diffrn_measurement_method '0.3 deg. omega scan'
_diffrn_radiation_monochromator graphite
_diffrn_radiation_source 'fine-focus sealed tube'
_diffrn_radiation_type MoK\a
_diffrn_radiation_wavelength 0.71073
_diffrn_reflns_av_R_equivalents 0.0396
_diffrn_reflns_av_sigmaI/netI 0.0684
_diffrn_reflns_limit_h_max 16
_diffrn_reflns_limit_h_min -15
_diffrn_reflns_limit_k_max 17
_diffrn_reflns_limit_k_min -17
_diffrn_reflns_limit_l_max 27
_diffrn_reflns_limit_l_min -28
_diffrn_reflns_number 28514
_diffrn_reflns_theta_max 26.37
_diffrn_reflns_theta_min 0.91
_exptl_absorpt_coefficient_mu 6.192
_exptl_absorpt_correction_T_max 0.8862
_exptl_absorpt_correction_T_min 0.082452
_exptl_absorpt_correction_type SADABS
_exptl_crystal_colour 'dark red'
_exptl_crystal_density_diffrn 2.509
_exptl_crystal_density_meas ?
_exptl_crystal_density_method 'not measured'
_exptl_crystal_description Needle
_exptl_crystal_F_000 2756
_exptl_crystal_size_max 0.20
_exptl_crystal_size_mid 0.05
_exptl_crystal_size_min 0.02
_refine_ls_extinction_coef ?
_refine_ls_extinction_method none
_refine_ls_goodness_of_fit_ref 0.960
_refine_ls_hydrogen_treatment riding
_refine_ls_matrix_type full
_refine_ls_number_parameters 865
_refine_ls_number_reflns 15974
_refine_ls_number_restraints 0
_refine_ls_restrained_S_all 0.960
_refine_ls_R_factor_all 0.0704
_refine_ls_R_factor_gt 0.0380
_refine_ls_shift/su_max 0.273
_refine_ls_shift/su_mean 0.005
_refine_ls_structure_factor_coef Fsqd
_refine_ls_weighting_details 'calc w=1/[\s^2^(Fo^2^)+(0.0314P)^2^+0.0000P] where P=(Fo^2^+2Fc^2^)/3'
_refine_ls_weighting_scheme calc
_refine_ls_wR_factor_gt 0.0698
_refine_ls_wR_factor_ref 0.0796
_reflns_number_gt 11082
_reflns_number_total 15974
_reflns_threshold_expression >2sigma(I)
_cod_original_sg_symbol_H-M P-1
_cod_database_code 4000244

loop_
_symmetry_equiv_pos_as_xyz
'x, y, z'
'-x, -y, -z'

loop_
_atom_site_label
_atom_site_type_symbol
_atom_site_fract_x
_atom_site_fract_y
_atom_site_fract_z
_atom_site_U_iso_or_equiv
_atom_site_adp_type
_atom_site_occupancy
_atom_site_symmetry_multiplicity
_atom_site_calc_flag
_atom_site_refinement_flags
_atom_site_disorder_assembly
_atom_site_disorder_group
I1 I 0.32687(4) 0.92332(4) 0.28177(2) 0.03234(12) Uani 1 1 d . . .
I2 I 0.37685(4) 0.73076(3) 0.242040(19) 0.02279(11) Uani 1 1 d . . .
I3 I 0.43745(4) 0.52292(4) 0.20748(2) 0.03189(12) Uani 1 1 d . . .
I4 I 0.57761(6) 1.24470(5) 0.22650(3) 0.06020(19) Uani 1 1 d . . .
I5 I 0.77664(5) 1.15935(4) 0.24875(2) 0.03668(14) Uani 1 1 d . . .
I6 I 0.27711(4) 1.34972(4) 0.22815(2) 0.03659(13) Uani 1 1 d . . .
I7 I 0.15300(4) 1.21065(4) 0.25087(2) 0.03462(13) Uani 1 1 d . . .
I8 I 0.79052(4) 0.85001(4) 0.28573(2) 0.03426(13) Uani 1 1 d . . .
I9 I 0.58350(4) 0.88792(4) 0.28375(2) 0.03194(13) Uani 1 1 d . . .
I10 I 0.86987(4) 0.57177(4) 0.22347(2) 0.03026(12) Uani 1 1 d . . .
I11 I 0.67705(4) 0.54412(4) 0.21830(2) 0.03054(12) Uani 1 1 d . . .
I12 I 0.11738(4) 0.62407(4) 0.22996(2) 0.02978(12) Uani 1 1 d . . .
I13 I 0.06281(4) 0.81829(4) 0.26099(2) 0.02508(11) Uani 1 1 d . . .
I14 I 0.48147(4) 0.50465(4) 0.06035(2) 0.03596(13) Uani 1 1 d . . .
I15 I 0.00253(4) 1.00914(4) 0.43874(2) 0.03342(13) Uani 1 1 d . . .
I16 I 0.00408(4) 1.04611(4) 0.28667(2) 0.03474(13) Uani 1 1 d . . .
C1 C 0.7277(6) 1.1998(5) -0.0026(3) 0.0289(18) Uani 1 1 d . . .
H1A H 0.7125 1.2529 0.0210 0.035 Uiso 1 1 calc R . .
C2 C 0.7494(6) 1.2225(6) -0.0634(4) 0.032(2) Uani 1 1 d . . .
H2A H 0.7491 1.2910 -0.0812 0.039 Uiso 1 1 calc R . .
C3 C 0.7714(6) 1.1472(5) -0.0984(3) 0.0279(18) Uani 1 1 d . . .
H3A H 0.7871 1.1644 -0.1402 0.033 Uiso 1 1 calc R . .
C4 C 0.7714(5) 1.0446(5) -0.0738(3) 0.0212(16) Uani 1 1 d . . .
C5 C 0.7934(5) 0.9645(5) -0.1087(3) 0.0262(17) Uani 1 1 d . . .
H5A H 0.8102 0.9792 -0.1504 0.031 Uiso 1 1 calc R . .
C6 C 0.7908(6) 0.8676(6) -0.0832(3) 0.0283(18) Uani 1 1 d . . .
H6A H 0.8042 0.8158 -0.1077 0.034 Uiso 1 1 calc R . .
C7 C 0.7683(5) 0.8412(5) -0.0201(3) 0.0203(15) Uani 1 1 d . . .
C8 C 0.7662(6) 0.7402(5) 0.0068(3) 0.0275(17) Uani 1 1 d . . .
H8A H 0.7800 0.6876 -0.0171 0.033 Uiso 1 1 calc R . .
C9 C 0.7442(6) 0.7173(5) 0.0679(3) 0.0284(18) Uani 1 1 d . . .
H9A H 0.7429 0.6492 0.0857 0.034 Uiso 1 1 calc R . .
C10 C 0.7242(6) 0.7932(5) 0.1031(3) 0.0265(17) Uani 1 1 d . . .
H10A H 0.7092 0.7763 0.1449 0.032 Uiso 1 1 calc R . .
C11 C 0.7256(5) 0.8944(5) 0.0787(3) 0.0221(16) Uani 1 1 d . . .
C12 C 0.7049(6) 0.9749(6) 0.1133(3) 0.0264(17) Uani 1 1 d . . .
H12A H 0.6902 0.9600 0.1553 0.032 Uiso 1 1 calc R . .
C13 C 0.7055(6) 1.0720(5) 0.0879(3) 0.0267(17) Uani 1 1 d . . .
H13A H 0.6908 1.1241 0.1123 0.032 Uiso 1 1 calc R . .
C14 C 0.7280(5) 1.0980(5) 0.0250(3) 0.0207(16) Uani 1 1 d . . .
C15 C 0.7484(5) 1.0207(5) -0.0103(3) 0.0204(15) Uani 1 1 d . . .
C16 C 0.7473(5) 0.9187(5) 0.0158(3) 0.0210(16) Uani 1 1 d . . .
C1A C 0.2321(6) 0.7576(6) 0.5342(3) 0.0294(18) Uani 1 1 d . . .
H1AA H 0.2272 0.8275 0.5179 0.035 Uiso 1 1 calc R . .
C2A C 0.2362(6) 0.7268(6) 0.5949(4) 0.0328(19) Uani 1 1 d . . .
H2AA H 0.2316 0.7763 0.6200 0.039 Uiso 1 1 calc R . .
C3A C 0.2467(6) 0.6256(6) 0.6198(3) 0.0309(18) Uani 1 1 d . . .
H3AA H 0.2503 0.6066 0.6616 0.037 Uiso 1 1 calc R . .
C4A C 0.2522(5) 0.5495(5) 0.5841(3) 0.0231(16) Uani 1 1 d . . .
C5A C 0.2648(5) 0.4441(5) 0.6071(3) 0.0237(17) Uani 1 1 d . . .
H5AA H 0.2688 0.4224 0.6487 0.028 Uiso 1 1 calc R . .
C6A C 0.2714(5) 0.3730(5) 0.5710(3) 0.0252(17) Uani 1 1 d . . .
H6AA H 0.2797 0.3032 0.5881 0.030 Uiso 1 1 calc R . .
C7A C 0.2661(5) 0.4012(5) 0.5084(3) 0.0236(17) Uani 1 1 d . . .
C8A C 0.2745(6) 0.3298(6) 0.4708(3) 0.0309(19) Uani 1 1 d . . .
H8AA H 0.2839 0.2595 0.4869 0.037 Uiso 1 1 calc R . .
C9A C 0.2693(5) 0.3609(5) 0.4095(3) 0.0257(17) Uani 1 1 d . . .
H9AA H 0.2747 0.3113 0.3843 0.031 Uiso 1 1 calc R . .
C10A C 0.2566(6) 0.4623(6) 0.3851(3) 0.0307(18) Uani 1 1 d . . .
H10B H 0.2540 0.4817 0.3432 0.037 Uiso 1 1 calc R . .
C11A C 0.2472(5) 0.5376(5) 0.4214(3) 0.0205(15) Uani 1 1 d . . .
C12A C 0.2338(5) 0.6432(5) 0.3982(3) 0.0241(17) Uani 1 1 d . . .
H12B H 0.2279 0.6649 0.3568 0.029 Uiso 1 1 calc R . .
C13A C 0.2292(5) 0.7133(5) 0.4335(3) 0.0251(17) Uani 1 1 d . . .
H13B H 0.2218 0.7830 0.4162 0.030 Uiso 1 1 calc R . .
C14A C 0.2352(5) 0.6855(5) 0.4964(3) 0.0220(16) Uani 1 1 d . . .
C15A C 0.2475(5) 0.5801(5) 0.5210(3) 0.0185(15) Uani 1 1 d . . .
C16A C 0.2530(5) 0.5067(5) 0.4837(3) 0.0199(15) Uani 1 1 d . . .
C1B C 0.4434(6) 1.1986(5) 0.0859(3) 0.0309(18) Uani 1 1 d . . .
H1BA H 0.4276 1.2524 0.1090 0.037 Uiso 1 1 calc R . .
C2B C 0.4462(6) 1.0990(6) 0.1137(3) 0.0295(18) Uani 1 1 d . . .
H2BA H 0.4335 1.0851 0.1558 0.035 Uiso 1 1 calc R . .
C3B C 0.4676(5) 1.0183(5) 0.0801(3) 0.0225(16) Uani 1 1 d . . .
C4B C 0.4705(5) 0.9149(5) 0.1069(3) 0.0240(17) Uani 1 1 d . . .
H4BA H 0.4569 0.8995 0.1489 0.029 Uiso 1 1 calc R . .
C6B C 0.4920(5) 0.8391(5) 0.0741(3) 0.0231(16) Uani 1 1 d . . .
H6BA H 0.4928 0.7713 0.0934 0.028 Uiso 1 1 calc R . .
C7B C 0.5135(5) 0.8580(5) 0.0109(3) 0.0207(16) Uani 1 1 d . . .
C8B C 0.5362(6) 0.7797(5) -0.0237(3) 0.0280(18) Uani 1 1 d . . .
H8BA H 0.5379 0.7114 -0.0051 0.034 Uiso 1 1 calc R . .
C15B C 0.4889(5) 1.0399(5) 0.0174(3) 0.0160(14) Uani 1 1 d . . .
C1C C 0.7911(6) 0.4433(5) 0.0262(4) 0.0325(19) Uani 1 1 d . . .
H1CA H 0.7301 0.4449 0.0092 0.039 Uiso 1 1 calc R . .
C2C C 0.8014(7) 0.4012(6) 0.0851(4) 0.038(2) Uani 1 1 d . . .
H2CA H 0.7478 0.3736 0.1078 0.045 Uiso 1 1 calc R . .
C3C C 0.8885(6) 0.3985(5) 0.1117(3) 0.0314(19) Uani 1 1 d . . .
H3CA H 0.8942 0.3692 0.1524 0.038 Uiso 1 1 calc R . .
C4C C 0.9680(6) 0.4387(5) 0.0790(3) 0.0253(17) Uani 1 1 d . . .
C5C C 1.0607(6) 0.4374(5) 0.1041(3) 0.0303(19) Uani 1 1 d . . .
H5CA H 1.0690 0.4079 0.1445 0.036 Uiso 1 1 calc R . .
C6C C 1.1355(6) 0.4771(5) 0.0714(3) 0.0323(19) Uani 1 1 d . . .
H6CA H 1.1934 0.4792 0.0903 0.039 Uiso 1 1 calc R . .
C14C C 0.8683(6) 0.4834(5) -0.0090(3) 0.0244(16) Uani 1 1 d . . .
C15C C 0.9591(6) 0.4809(5) 0.0171(3) 0.0217(16) Uani 1 1 d . . .
C1D C 0.4736(5) 0.7281(5) 0.5044(3) 0.0228(16) Uani 1 1 d . . .
H1DA H 0.4675 0.7766 0.5304 0.027 Uiso 1 1 calc R . .
C2D C 0.4702(6) 0.7612(5) 0.4442(3) 0.0289(18) Uani 1 1 d . . .
H2DA H 0.4635 0.8317 0.4290 0.035 Uiso 1 1 calc R . .
C3D C 0.4763(6) 0.6928(5) 0.4056(3) 0.0262(17) Uani 1 1 d . . .
H3DA H 0.4724 0.7170 0.3642 0.031 Uiso 1 1 calc R . .
C4D C 0.4883(5) 0.5871(5) 0.4268(3) 0.0211(16) Uani 1 1 d . . .
C5D C 0.4954(5) 0.5149(5) 0.3883(3) 0.0211(16) Uani 1 1 d . . .
H5DA H 0.4911 0.5379 0.3468 0.025 Uiso 1 1 calc R . .
C6D C 0.5081(5) 0.4134(5) 0.4093(3) 0.0227(16) Uani 1 1 d . . .
H6DA H 0.5132 0.3667 0.3823 0.027 Uiso 1 1 calc R . .
C14D C 0.4862(5) 0.6236(5) 0.5286(3) 0.0193(15) Uani 1 1 d . . .
C15D C 0.4941(5) 0.5526(4) 0.4884(3) 0.0157(15) Uani 1 1 d . . .
C1E C 0.0275(5) 0.2857(5) 0.4682(3) 0.0275(18) Uani 1 1 d . . .
H1EA H 0.0379 0.2154 0.4845 0.033 Uiso 1 1 calc R . .
C2E C 0.0198(6) 0.3151(6) 0.4074(3) 0.0318(19) Uani 1 1 d . . .
H2EA H 0.0250 0.2653 0.3824 0.038 Uiso 1 1 calc R . .
C3E C 0.0045(5) 0.4171(6) 0.3835(3) 0.0281(18) Uani 1 1 d . . .
H3EA H -0.0008 0.4367 0.3419 0.034 Uiso 1 1 calc R . .
C4E C -0.0033(5) 0.4934(5) 0.4192(3) 0.0208(16) Uani 1 1 d . . .
C5E C -0.0212(5) 0.6009(5) 0.3958(3) 0.0266(17) Uani 1 1 d . . .
H5EA H -0.0288 0.6228 0.3545 0.032 Uiso 1 1 calc R . .
C13E C 0.0274(5) 0.3298(6) 0.5687(3) 0.0274(18) Uani 1 1 d . . .
H13C H 0.0368 0.2599 0.5859 0.033 Uiso 1 1 calc R . .
C14E C 0.0203(5) 0.3570(5) 0.5062(3) 0.0244(17) Uani 1 1 d . . .
C15E C 0.0037(5) 0.4629(5) 0.4813(3) 0.0200(15) Uani 1 1 d . . .
C1F C 0.3937(7) 1.0892(6) 0.3855(4) 0.037(2) Uani 1 1 d . . .
H1FA H 0.4045 1.1144 0.3443 0.044 Uiso 1 1 calc R . .
C2F C 0.2969(7) 1.0850(6) 0.4106(4) 0.040(2) Uani 1 1 d . . .
H2FA H 0.2413 1.1081 0.3865 0.048 Uiso 1 1 calc R . .
C3F C 0.2788(7) 1.0480(6) 0.4699(4) 0.038(2) Uani 1 1 d . . .
H3FA H 0.2110 1.0449 0.4859 0.046 Uiso 1 1 calc R . .
C4F C 0.3570(6) 1.0153(5) 0.5066(3) 0.0293(18) Uani 1 1 d . . .
C12F C 0.6586(6) 1.0243(6) 0.4309(4) 0.035(2) Uani 1 1 d . . .
H12C H 0.7259 1.0262 0.4136 0.042 Uiso 1 1 calc R . .
C13F C 0.5811(6) 1.0582(5) 0.3965(3) 0.0316(19) Uani 1 1 d . . .
H13D H 0.5945 1.0841 0.3556 0.038 Uiso 1 1 calc R . .
C14F C 0.4770(6) 1.0563(5) 0.4204(3) 0.0273(18) Uani 1 1 d . . .
C15F C 0.4585(6) 1.0184(5) 0.4818(3) 0.0229(16) Uani 1 1 d . . .
C1G C -0.0311(5) 0.8252(5) 0.1015(3) 0.0232(16) Uani 1 1 d . . .
H1GA H -0.0480 0.8091 0.1432 0.028 Uiso 1 1 calc R . .
C2G C -0.0103(5) 0.7491(5) 0.0663(3) 0.0227(16) Uani 1 1 d . . .
H2GA H -0.0123 0.6811 0.0841 0.027 Uiso 1 1 calc R . .
C3G C 0.0135(6) 0.7712(5) 0.0051(3) 0.0253(17) Uani 1 1 d . . .
H3GA H 0.0264 0.7181 -0.0184 0.030 Uiso 1 1 calc R . .
C11G C -0.0188(5) 1.1291(5) 0.0226(3) 0.0181(15) Uani 1 1 d . . .
C12G C -0.0432(5) 1.1041(5) 0.0854(3) 0.0214(16) Uani 1 1 d . . .
H12D H -0.0571 1.1561 0.1097 0.026 Uiso 1 1 calc R . .
C13G C -0.0468(5) 1.0075(5) 0.1105(3) 0.0218(16) Uani 1 1 d . . .
H13E H -0.0628 0.9932 0.1524 0.026 Uiso 1 1 calc R . .
C14G C -0.0275(5) 0.9261(5) 0.0764(3) 0.0201(15) Uani 1 1 d . . .
C15G C -0.0019(5) 0.9486(4) 0.0132(3) 0.0149(14) Uani 1 1 d . . .

loop_
_atom_site_aniso_label
_atom_site_aniso_U_11
_atom_site_aniso_U_22
_atom_site_aniso_U_33
_atom_site_aniso_U_23
_atom_site_aniso_U_13
_atom_site_aniso_U_12
I1 0.0262(3) 0.0278(3) 0.0433(3) -0.0110(2) -0.0003(2) -0.0040(2)
I2 0.0207(3) 0.0272(2) 0.0203(2) -0.00002(18) -0.0024(2) -0.0073(2)
I3 0.0287(3) 0.0306(3) 0.0394(3) -0.0138(2) 0.0017(2) -0.0085(2)
I4 0.0641(5) 0.0517(4) 0.0527(4) -0.0069(3) -0.0181(3) 0.0169(3)
I5 0.0512(4) 0.0296(3) 0.0273(3) -0.0078(2) 0.0011(3) -0.0049(3)
I6 0.0415(4) 0.0361(3) 0.0320(3) -0.0087(2) -0.0031(3) -0.0055(2)
I7 0.0472(4) 0.0305(3) 0.0250(3) -0.0062(2) -0.0053(2) -0.0037(2)
I8 0.0347(3) 0.0302(3) 0.0377(3) -0.0021(2) -0.0048(2) -0.0083(2)
I9 0.0360(3) 0.0361(3) 0.0267(3) -0.0056(2) 0.0042(2) -0.0170(2)
I10 0.0312(3) 0.0352(3) 0.0245(3) -0.0080(2) -0.0010(2) -0.0058(2)
I11 0.0319(3) 0.0356(3) 0.0224(3) -0.0033(2) 0.0021(2) -0.0073(2)
I12 0.0265(3) 0.0311(3) 0.0330(3) -0.0062(2) -0.0014(2) -0.0085(2)
I13 0.0192(3) 0.0321(3) 0.0233(2) -0.0016(2) -0.0021(2) -0.0061(2)
I14 0.0352(3) 0.0314(3) 0.0402(3) -0.0019(2) -0.0018(3) -0.0088(2)
I15 0.0292(3) 0.0295(3) 0.0434(3) -0.0095(2) -0.0012(2) -0.0081(2)
I16 0.0349(3) 0.0334(3) 0.0376(3) -0.0087(2) -0.0026(2) -0.0089(2)
C1 0.019(4) 0.022(4) 0.047(5) -0.004(3) -0.001(4) -0.009(3)
C2 0.020(5) 0.026(4) 0.049(5) 0.014(4) -0.007(4) -0.013(3)
C3 0.026(5) 0.030(4) 0.026(4) 0.010(3) -0.005(3) -0.013(3)
C4 0.011(4) 0.028(4) 0.024(4) 0.001(3) -0.006(3) -0.003(3)
C5 0.018(4) 0.037(4) 0.021(4) -0.008(3) 0.005(3) -0.002(3)
C6 0.026(5) 0.039(4) 0.023(4) -0.009(3) -0.008(3) -0.008(4)
C7 0.011(4) 0.025(4) 0.022(4) -0.004(3) 0.003(3) 0.000(3)
C8 0.027(5) 0.016(3) 0.036(4) -0.009(3) -0.004(4) 0.004(3)
C9 0.026(5) 0.018(4) 0.039(5) 0.006(3) -0.010(4) -0.004(3)
C10 0.024(5) 0.035(4) 0.019(4) 0.002(3) 0.001(3) -0.009(3)
C11 0.019(4) 0.027(4) 0.018(4) -0.004(3) 0.005(3) -0.004(3)
C12 0.019(4) 0.043(5) 0.016(4) -0.004(3) 0.004(3) -0.007(4)
C13 0.020(4) 0.035(4) 0.029(4) -0.015(3) -0.005(3) -0.005(3)
C14 0.005(4) 0.025(4) 0.033(4) -0.007(3) -0.001(3) -0.003(3)
C15 0.013(4) 0.024(4) 0.022(4) 0.000(3) -0.001(3) -0.003(3)
C16 0.011(4) 0.021(4) 0.029(4) -0.003(3) -0.001(3) -0.001(3)
C1A 0.023(5) 0.028(4) 0.034(5) -0.009(3) 0.004(4) 0.000(3)
C2A 0.021(5) 0.037(4) 0.045(5) -0.016(4) -0.003(4) -0.007(4)
C3A 0.027(5) 0.049(5) 0.020(4) -0.015(3) 0.002(3) -0.009(4)
C4A 0.013(4) 0.033(4) 0.022(4) -0.005(3) 0.002(3) -0.006(3)
C5A 0.021(4) 0.037(4) 0.013(3) -0.001(3) 0.008(3) -0.012(3)
C6A 0.021(4) 0.025(4) 0.028(4) 0.004(3) -0.002(3) -0.009(3)
C7A 0.008(4) 0.036(4) 0.027(4) 0.001(3) -0.004(3) -0.008(3)
C8A 0.025(5) 0.029(4) 0.043(5) -0.002(4) -0.007(4) -0.014(4)
C9A 0.016(4) 0.034(4) 0.030(4) -0.014(3) -0.006(3) 0.000(3)
C10A 0.015(4) 0.046(5) 0.033(4) -0.009(4) 0.001(3) -0.009(4)
C11A 0.011(4) 0.029(4) 0.024(4) -0.008(3) 0.003(3) -0.007(3)
C12A 0.012(4) 0.039(4) 0.021(4) 0.004(3) -0.005(3) -0.009(3)
C13A 0.014(4) 0.026(4) 0.034(4) 0.000(3) -0.003(3) -0.006(3)
C14A 0.015(4) 0.027(4) 0.023(4) -0.003(3) 0.003(3) -0.005(3)
C15A 0.010(4) 0.026(4) 0.019(4) -0.006(3) 0.004(3) -0.003(3)
C16A 0.007(4) 0.027(4) 0.025(4) -0.002(3) -0.001(3) -0.004(3)
C1B 0.034(5) 0.024(4) 0.036(5) -0.012(3) 0.000(4) -0.006(4)
C2B 0.026(5) 0.039(4) 0.025(4) -0.012(3) 0.000(3) -0.007(4)
C3B 0.013(4) 0.033(4) 0.026(4) -0.006(3) 0.001(3) -0.012(3)
C4B 0.019(4) 0.025(4) 0.025(4) 0.006(3) -0.003(3) -0.007(3)
C6B 0.017(4) 0.022(4) 0.027(4) 0.004(3) 0.002(3) -0.006(3)
C7B 0.009(4) 0.026(4) 0.028(4) -0.007(3) -0.001(3) -0.005(3)
C8B 0.020(4) 0.022(4) 0.042(5) -0.003(3) -0.007(4) -0.004(3)
C15B 0.017(4) 0.018(3) 0.016(3) -0.004(3) 0.000(3) -0.008(3)
C1C 0.028(5) 0.022(4) 0.048(5) -0.011(4) -0.008(4) 0.000(3)
C2C 0.037(6) 0.030(4) 0.052(6) -0.018(4) 0.015(4) -0.018(4)
C3C 0.045(6) 0.024(4) 0.024(4) -0.005(3) 0.011(4) -0.011(4)
C4C 0.028(5) 0.012(3) 0.034(4) -0.010(3) -0.001(4) 0.003(3)
C5C 0.046(6) 0.026(4) 0.020(4) -0.011(3) -0.005(4) -0.004(4)
C6C 0.037(5) 0.026(4) 0.036(5) -0.007(3) -0.019(4) -0.002(4)
C14C 0.018(4) 0.021(4) 0.035(4) -0.013(3) -0.003(3) 0.001(3)
C15C 0.025(4) 0.011(3) 0.028(4) -0.007(3) -0.003(3) 0.003(3)
C1D 0.022(4) 0.020(3) 0.027(4) -0.012(3) -0.003(3) 0.000(3)
C2D 0.031(5) 0.020(4) 0.035(4) 0.001(3) -0.008(4) -0.006(3)
C3D 0.026(5) 0.027(4) 0.026(4) 0.002(3) -0.004(3) -0.009(3)
C4D 0.017(4) 0.025(4) 0.019(4) -0.004(3) 0.004(3) -0.004(3)
C5D 0.011(4) 0.036(4) 0.016(4) -0.003(3) -0.001(3) -0.006(3)
C6D 0.016(4) 0.028(4) 0.026(4) -0.010(3) 0.001(3) -0.005(3)
C14D 0.012(4) 0.023(4) 0.023(4) -0.004(3) 0.000(3) -0.006(3)
C15D 0.010(4) 0.016(3) 0.020(4) 0.001(3) -0.002(3) -0.004(3)
C1E 0.018(4) 0.025(4) 0.042(5) -0.009(3) 0.001(4) -0.008(3)
C2E 0.029(5) 0.034(4) 0.035(5) -0.011(4) 0.002(4) -0.011(4)
C3E 0.016(4) 0.045(5) 0.023(4) -0.006(3) -0.003(3) -0.004(4)
C4E 0.010(4) 0.030(4) 0.024(4) -0.006(3) 0.005(3) -0.009(3)
C5E 0.018(4) 0.035(4) 0.025(4) 0.001(3) 0.003(3) -0.009(3)
C13E 0.017(4) 0.029(4) 0.030(4) 0.006(3) 0.001(3) -0.005(3)
C14E 0.014(4) 0.029(4) 0.030(4) -0.003(3) -0.001(3) -0.006(3)
C15E 0.009(4) 0.027(4) 0.024(4) -0.007(3) 0.002(3) -0.004(3)
C1F 0.050(6) 0.035(4) 0.028(4) -0.007(3) -0.011(4) -0.010(4)
C2F 0.035(6) 0.037(5) 0.051(6) -0.016(4) -0.020(5) 0.000(4)
C3F 0.033(5) 0.036(5) 0.052(6) -0.016(4) -0.007(4) -0.012(4)
C4F 0.029(5) 0.023(4) 0.038(5) -0.013(3) -0.001(4) -0.005(3)
C12F 0.027(5) 0.036(4) 0.044(5) -0.015(4) 0.010(4) -0.012(4)
C13F 0.045(6) 0.032(4) 0.022(4) -0.010(3) 0.009(4) -0.020(4)
C14F 0.034(5) 0.023(4) 0.030(4) -0.015(3) -0.007(4) -0.004(3)
C15F 0.025(5) 0.020(3) 0.028(4) -0.010(3) -0.003(3) -0.008(3)
C1G 0.018(4) 0.026(4) 0.022(4) 0.002(3) 0.001(3) -0.004(3)
C2G 0.020(4) 0.017(3) 0.030(4) 0.001(3) -0.007(3) -0.003(3)
C3G 0.027(5) 0.016(3) 0.035(4) -0.006(3) -0.010(4) -0.004(3)
C11G 0.012(4) 0.015(3) 0.026(4) -0.003(3) -0.001(3) -0.002(3)
C12G 0.022(4) 0.019(3) 0.023(4) -0.009(3) -0.002(3) -0.001(3)
C13G 0.018(4) 0.030(4) 0.018(4) -0.008(3) 0.000(3) -0.003(3)
C14G 0.012(4) 0.025(4) 0.022(4) -0.004(3) -0.003(3) -0.002(3)
C15G 0.008(4) 0.017(3) 0.020(4) -0.005(3) -0.004(3) -0.001(3)
